data_1565802
loop_
_publ_author_name
'Li, Guo-Qiang'
'Chen, Chong'
'Ji, Jiao'
'Jia, Ai-Quan'
'Zhang, Qian-Feng'

_publ_section_title
;
 Ruthenium(II) complexes with \a- or \b-dithionaphthoato ligands
;
_journal_name_full 'Inorganica Chimica Acta'
_journal_page_first 119173
_journal_paper_doi 10.1016/j.ica.2019.119173
_journal_volume 498
_journal_year 2019
_chemical_formula_sum 'C24 H14 O2 Ru S4'
_chemical_formula_weight 563.66
_space_group_crystal_system monoclinic
_space_group_IT_number 15
_space_group_name_Hall '-C 2yc'
_space_group_name_H-M_alt 'C 1 2/c 1'
_atom_sites_solution_hydrogens geom
_audit_creation_method SHELXL-2014/7
_cell_angle_alpha 90
_cell_angle_beta 105.646(5)
_cell_angle_gamma 90
_cell_formula_units_Z 4
_cell_length_a 17.710(7)
_cell_length_b 17.718(6)
_cell_length_c 7.419(3)
_cell_measurement_reflns_used 3437
_cell_measurement_temperature 296(2)
_cell_measurement_theta_max 27.37
_cell_measurement_theta_min 2.30
_cell_volume 2241.7(15)
_computing_structure_refinement 'SHELXL-2014/7 (Sheldrick, 2014)'
_diffrn_ambient_temperature 296(2)
_diffrn_measured_fraction_theta_full 0.980
_diffrn_measured_fraction_theta_max 0.900
_diffrn_measurement_device_type 'Bruker APEX-II CCD'
_diffrn_measurement_method '\f and \w scans'
_diffrn_radiation_type MoK\a
_diffrn_radiation_wavelength 0.71073
_diffrn_reflns_av_R_equivalents 0.0606
_diffrn_reflns_av_unetI/netI 0.0539
_diffrn_reflns_Laue_measured_fraction_full 0.980
_diffrn_reflns_Laue_measured_fraction_max 0.900
_diffrn_reflns_limit_h_max 23
_diffrn_reflns_limit_h_min -3
_diffrn_reflns_limit_k_max 21
_diffrn_reflns_limit_k_min -21
_diffrn_reflns_limit_l_max 8
_diffrn_reflns_limit_l_min -8
_diffrn_reflns_number 3243
_diffrn_reflns_point_group_measured_fraction_full 0.980
_diffrn_reflns_point_group_measured_fraction_max 0.900
_diffrn_reflns_theta_full 25.242
_diffrn_reflns_theta_max 27.581
_diffrn_reflns_theta_min 2.389
_exptl_absorpt_coefficient_mu 1.092
_exptl_absorpt_correction_type multi-scan
_exptl_absorpt_process_details sadabs
_exptl_crystal_colour orange
_exptl_crystal_density_diffrn 1.670
_exptl_crystal_description block
_exptl_crystal_F_000 1128
_exptl_crystal_size_max 0.220
_exptl_crystal_size_mid 0.190
_exptl_crystal_size_min 0.140
_exptl_transmission_factor_max 0.858
_exptl_transmission_factor_min 0.786
_refine_diff_density_max 1.219
_refine_diff_density_min -0.614
_refine_diff_density_rms 0.095
_refine_ls_extinction_coef .
_refine_ls_extinction_method none
_refine_ls_goodness_of_fit_ref 0.987
_refine_ls_hydrogen_treatment constr
_refine_ls_matrix_type full
_refine_ls_number_parameters 141
_refine_ls_number_reflns 2345
_refine_ls_number_restraints 0
_refine_ls_restrained_S_all 0.987
_refine_ls_R_factor_all 0.0519
_refine_ls_R_factor_gt 0.0422
_refine_ls_shift/su_max 0.000
_refine_ls_shift/su_mean 0.000
_refine_ls_structure_factor_coef Fsqd
_refine_ls_weighting_details 'w=1/[\s^2^(Fo^2^)+(0.0714P)^2^] where P=(Fo^2^+2Fc^2^)/3'
_refine_ls_weighting_scheme calc
_refine_ls_wR_factor_gt 0.1085
_refine_ls_wR_factor_ref 0.1178
_reflns_Friedel_coverage 0.000
_reflns_Friedel_fraction_full .
_reflns_Friedel_fraction_max .
_reflns_number_gt 1887
_reflns_number_total 2345
_reflns_threshold_expression 'I > 2\s(I)'
_cod_data_source_file 1.cif
_cod_data_source_block 1
_cod_original_cell_volume 2241.6(14)
_cod_original_sg_symbol_H-M 'C 2/c'
_cod_database_code 1565802
_shelx_shelxl_version_number 2014/7
_shelx_space_group_comment
;
The symmetry employed for this shelxl refinement is uniquely defined
by the following loop, which should always be used as a source of
symmetry information in preference to the above space-group names.
They are only intended as comments.
;
_shelx_estimated_absorpt_t_min 0.795
_shelx_estimated_absorpt_t_max 0.862

loop_
_space_group_symop_operation_xyz
'x, y, z'
'-x, y, -z+1/2'
'x+1/2, y+1/2, z'
'-x+1/2, y+1/2, -z+1/2'
'-x, -y, -z'
'x, -y, z-1/2'
'-x+1/2, -y+1/2, -z'
'x+1/2, -y+1/2, z-1/2'

loop_
_atom_site_label
_atom_site_type_symbol
_atom_site_fract_x
_atom_site_fract_y
_atom_site_fract_z
_atom_site_U_iso_or_equiv
_atom_site_adp_type
_atom_site_occupancy
_atom_site_site_symmetry_order
_atom_site_calc_flag
_atom_site_refinement_flags_posn
_atom_site_refinement_flags_adp
_atom_site_refinement_flags_occupancy
_atom_site_disorder_assembly
_atom_site_disorder_group
Ru1 Ru 0.5000 0.29792(2) 0.7500 0.04710(18) Uani 1 2 d S T P . .
S1 S 0.36244(5) 0.27129(5) 0.64634(13) 0.0512(3) Uani 1 1 d . . . . .
S2 S 0.53046(5) 0.19880(5) 0.55338(15) 0.0586(3) Uani 1 1 d . . . . .
O1 O 0.4903(2) 0.4173(2) 1.0335(5) 0.0927(11) Uani 1 1 d . . . . .
C1 C 0.4935(2) 0.3722(2) 0.9277(6) 0.0615(10) Uani 1 1 d . . . . .
C2 C 0.37663(19) 0.20164(18) 0.8064(5) 0.0473(8) Uani 1 1 d . . . . .
C3 C 0.31280(17) 0.1510(2) 0.8191(5) 0.0460(8) Uani 1 1 d . . . . .
C4 C 0.2421(2) 0.1851(2) 0.8180(6) 0.0584(9) Uani 1 1 d . . . . .
H4 H 0.2371 0.2373 0.8079 0.070 Uiso 1 1 calc R U . . .
C5 C 0.1780(2) 0.1411(3) 0.8320(6) 0.0727(13) Uani 1 1 d . . . . .
H5 H 0.1313 0.1645 0.8346 0.087 Uiso 1 1 calc R U . . .
C6 C 0.1836(2) 0.0657(3) 0.8417(6) 0.0734(13) Uani 1 1 d . . . . .
H6 H 0.1404 0.0376 0.8505 0.088 Uiso 1 1 calc R U . . .
C7 C 0.2535(2) 0.0280(2) 0.8389(5) 0.0577(10) Uani 1 1 d . . . . .
C8 C 0.2592(3) -0.0513(3) 0.8447(6) 0.0742(13) Uani 1 1 d . . . . .
H8 H 0.2165 -0.0799 0.8551 0.089 Uiso 1 1 calc R U . . .
C9 C 0.3254(4) -0.0865(3) 0.8356(6) 0.0785(14) Uani 1 1 d . . . . .
H9 H 0.3279 -0.1389 0.8398 0.094 Uiso 1 1 calc R U . . .
C10 C 0.3904(3) -0.0450(2) 0.8198(6) 0.0701(11) Uani 1 1 d . . . . .
H10 H 0.4356 -0.0700 0.8116 0.084 Uiso 1 1 calc R U . . .
C11 C 0.3879(2) 0.0319(2) 0.8163(5) 0.0541(9) Uani 1 1 d . . . . .
H11 H 0.4316 0.0589 0.8057 0.065 Uiso 1 1 calc R U . . .
C12 C 0.32029(19) 0.0711(2) 0.8283(4) 0.0465(8) Uani 1 1 d . . . . .

loop_
_atom_site_aniso_label
_atom_site_aniso_U_11
_atom_site_aniso_U_22
_atom_site_aniso_U_33
_atom_site_aniso_U_23
_atom_site_aniso_U_13
_atom_site_aniso_U_12
Ru1 0.0425(2) 0.0297(2) 0.0659(3) 0.000 0.00913(17) 0.000
S1 0.0434(4) 0.0385(5) 0.0666(6) 0.0122(4) 0.0063(4) 0.0044(3)
S2 0.0462(4) 0.0482(6) 0.0699(7) -0.0144(4) -0.0043(4) 0.0040(4)
O1 0.096(2) 0.072(2) 0.116(3) -0.036(2) 0.039(2) -0.0059(18)
C1 0.0524(19) 0.043(2) 0.091(3) -0.004(2) 0.0230(19) -0.0020(16)
C2 0.0434(15) 0.0368(18) 0.058(2) -0.0004(15) 0.0072(14) 0.0010(12)
C3 0.0443(15) 0.0452(19) 0.0440(19) 0.0029(15) 0.0042(13) -0.0044(13)
C4 0.0488(17) 0.056(2) 0.066(2) 0.0036(19) 0.0092(17) 0.0001(16)
C5 0.0444(18) 0.092(4) 0.081(3) 0.007(3) 0.0146(18) -0.0033(19)
C6 0.054(2) 0.094(4) 0.069(3) 0.007(3) 0.0111(18) -0.025(2)
C7 0.066(2) 0.060(2) 0.043(2) 0.0018(18) 0.0077(15) -0.0219(19)
C8 0.103(3) 0.057(3) 0.056(2) 0.004(2) 0.009(2) -0.034(3)
C9 0.135(4) 0.041(2) 0.052(3) 0.0021(18) 0.012(3) -0.020(3)
C10 0.100(3) 0.046(2) 0.058(2) 0.0010(19) 0.011(2) 0.006(2)
C11 0.066(2) 0.044(2) 0.050(2) 0.0059(16) 0.0123(16) -0.0015(17)
C12 0.0525(16) 0.0439(19) 0.0390(18) 0.0033(14) 0.0051(13) -0.0085(14)

loop_
_atom_type_symbol
_atom_type_description
_atom_type_scat_dispersion_real
_atom_type_scat_dispersion_imag
_atom_type_scat_source
C C 0.0033 0.0016 'International Tables Vol C Tables 4.2.6.8 and 6.1.1.4'
H H 0.0000 0.0000 'International Tables Vol C Tables 4.2.6.8 and 6.1.1.4'
O O 0.0106 0.0060 'International Tables Vol C Tables 4.2.6.8 and 6.1.1.4'
S S 0.1246 0.1234 'International Tables Vol C Tables 4.2.6.8 and 6.1.1.4'
Ru Ru -1.2594 0.8363 'International Tables Vol C Tables 4.2.6.8 and 6.1.1.4'

loop_
_geom_angle_atom_site_label_1
_geom_angle_atom_site_label_2
_geom_angle_atom_site_label_3
_geom_angle
_geom_angle_site_symmetry_1
_geom_angle_site_symmetry_3
C1 Ru1 C1 91.6(3) . 2_656
C1 Ru1 S1 96.52(11) . .
C1 Ru1 S1 99.26(11) 2_656 .
C1 Ru1 S1 99.27(11) . 2_656
C1 Ru1 S1 96.52(11) 2_656 2_656
S1 Ru1 S1 157.28(5) . 2_656
C1 Ru1 S2 91.12(13) . 2_656
C1 Ru1 S2 170.45(12) 2_656 2_656
S1 Ru1 S2 71.33(3) . 2_656
S1 Ru1 S2 92.07(4) 2_656 2_656
C1 Ru1 S2 170.45(12) . .
C1 Ru1 S2 91.12(13) 2_656 .
S1 Ru1 S2 92.07(4) . .
S1 Ru1 S2 71.33(3) 2_656 .
S2 Ru1 S2 87.67(6) 2_656 .
C2 S1 Ru1 88.43(11) . .
C2 S2 Ru1 86.90(13) 2_656 .
O1 C1 Ru1 179.2(4) . .
C3 C2 S1 121.5(2) . .
C3 C2 S2 125.5(3) . 2_656
S1 C2 S2 112.98(19) . 2_656
C4 C3 C12 120.3(3) . .
C4 C3 C2 116.4(3) . .
C12 C3 C2 123.3(3) . .
C3 C4 C5 120.3(4) . .
C3 C4 H4 119.8 . .
C5 C4 H4 119.8 . .
C6 C5 C4 120.5(4) . .
C6 C5 H5 119.7 . .
C4 C5 H5 119.7 . .
C5 C6 C7 121.6(4) . .
C5 C6 H6 119.2 . .
C7 C6 H6 119.2 . .
C8 C7 C6 121.9(4) . .
C8 C7 C12 118.8(4) . .
C6 C7 C12 119.3(4) . .
C9 C8 C7 121.1(4) . .
C9 C8 H8 119.4 . .
C7 C8 H8 119.4 . .
C8 C9 C10 120.6(4) . .
C8 C9 H9 119.7 . .
C10 C9 H9 119.7 . .
C11 C10 C9 120.3(4) . .
C11 C10 H10 119.8 . .
C9 C10 H10 119.8 . .
C10 C11 C12 121.0(4) . .
C10 C11 H11 119.5 . .
C12 C11 H11 119.5 . .
C11 C12 C3 123.9(3) . .
C11 C12 C7 118.1(3) . .
C3 C12 C7 117.9(3) . .

loop_
_geom_bond_atom_site_label_1
_geom_bond_atom_site_label_2
_geom_bond_distance
_geom_bond_site_symmetry_2
Ru1 C1 1.888(4) .
Ru1 C1 1.888(4) 2_656
Ru1 S1 2.3954(12) .
Ru1 S1 2.3954(12) 2_656
Ru1 S2 2.4346(12) 2_656
Ru1 S2 2.4346(12) .
S1 C2 1.684(4) .
S2 C2 1.694(3) 2_656
O1 C1 1.133(5) .
C2 C3 1.466(5) .
C2 S2 1.694(3) 2_656
C3 C4 1.388(5) .
C3 C12 1.422(5) .
C4 C5 1.403(5) .
C4 H4 0.9300 .
C5 C6 1.339(7) .
C5 H5 0.9300 .
C6 C7 1.411(6) .
C6 H6 0.9300 .
C7 C8 1.409(6) .
C7 C12 1.428(5) .
C8 C9 1.346(7) .
C8 H8 0.9300 .
C9 C10 1.397(6) .
C9 H9 0.9300 .
C10 C11 1.363(6) .
C10 H10 0.9300 .
C11 C12 1.409(5) .
C11 H11 0.9300 .
